data_4311289
loop_
_publ_author_name
'Rolf W. Saalfrank'
'Christian Deutscher'
'Stefan Sperner'
'Takayuki Nakajima'
'Ayuk M. Ako'
'Eveline Uller'
'Frank Hampel'
'Frank W. Heinemann'

_publ_contact_author 'Dr. Frank Hampel'
_publ_contact_author_email hampel@organik.uni-erlangen.de
_publ_section_title
;
 Six-Membered Metalla-coronands. Synthesis and Crystal Packing: Columns,
 Compartments, and 3D-Networks,
;
_journal_name_full 'Inorganic Chemistry'
_journal_page_first 4372
_journal_page_last 4382
_journal_paper_doi 10.1021/ic049799w
_journal_volume 43
_journal_year 2004
_chemical_formula_sum 'C70 H98 Cl18 Fe6 N6 O14'
_chemical_formula_weight 2220.74
_chemical_name_systematic
;
  ?
;
_space_group_IT_number 14
_symmetry_cell_setting monoclinic
_symmetry_space_group_name_Hall '-P 2ybc'
_symmetry_space_group_name_H-M 'P 1 21/c 1'
_atom_sites_solution_hydrogens geom
_atom_sites_solution_primary direct
_atom_sites_solution_secondary difmap
_audit_creation_method SHELXL-97
_cell_angle_alpha 90.00
_cell_angle_beta 106.81(3)
_cell_angle_gamma 90.00
_cell_formula_units_Z 2
_cell_length_a 16.833(3)
_cell_length_b 16.866(3)
_cell_length_c 16.068(3)
_cell_measurement_reflns_used 9236
_cell_measurement_temperature 173(2)
_cell_volume 4366.9(15)
_computing_cell_refinement DENZO-SMN
_computing_data_collection 'Nonius Collect'
_computing_data_reduction DENZO-SMN
_computing_molecular_graphics 'SHELXTL NT'
_computing_publication_material 'SHELXTL NT'
_computing_structure_refinement 'SHELXL-97 (Sheldrick, 1997)'
_computing_structure_solution 'SHELXS-97 (Sheldrick, 1990)'
_diffrn_ambient_temperature 173(2)
_diffrn_detector_area_resol_mean 9
_diffrn_measured_fraction_theta_full 0.991
_diffrn_measured_fraction_theta_max 0.991
_diffrn_measurement_device_type 'Nonius KappaCCD'
_diffrn_radiation_monochromator graphite
_diffrn_radiation_source 'fine-focus rotating anode'
_diffrn_radiation_type MoK\a
_diffrn_radiation_wavelength 0.71073
_diffrn_reflns_av_R_equivalents 0.0255
_diffrn_reflns_av_sigmaI/netI 0.0407
_diffrn_reflns_limit_h_max 21
_diffrn_reflns_limit_h_min -21
_diffrn_reflns_limit_k_max 21
_diffrn_reflns_limit_k_min -21
_diffrn_reflns_limit_l_max 20
_diffrn_reflns_limit_l_min -20
_diffrn_reflns_number 18049
_diffrn_reflns_theta_full 27.51
_diffrn_reflns_theta_max 27.51
_diffrn_reflns_theta_min 2.40
_exptl_absorpt_coefficient_mu 1.584
_exptl_absorpt_correction_T_max 0.7424
_exptl_absorpt_correction_T_min 0.7424
_exptl_absorpt_correction_type 'empirical (Scalepack)'
_exptl_crystal_colour yellow
_exptl_crystal_density_diffrn 1.689
_exptl_crystal_density_method 'not measured'
_exptl_crystal_description block
_exptl_crystal_F_000 2268
_exptl_crystal_size_max 0.20
_exptl_crystal_size_mid 0.20
_exptl_crystal_size_min 0.20
_refine_diff_density_max 2.009
_refine_diff_density_min -1.622
_refine_diff_density_rms 0.147
_refine_ls_extinction_method none
_refine_ls_goodness_of_fit_ref 1.707
_refine_ls_hydrogen_treatment mixed
_refine_ls_matrix_type full
_refine_ls_number_parameters 514
_refine_ls_number_reflns 9951
_refine_ls_number_restraints 0
_refine_ls_restrained_S_all 1.707
_refine_ls_R_factor_all 0.0906
_refine_ls_R_factor_gt 0.0712
_refine_ls_shift/su_max 0.343
_refine_ls_shift/su_mean 0.019
_refine_ls_structure_factor_coef Fsqd
_refine_ls_weighting_details 'calc w=1/[\s^2^(Fo^2^)+(0.1000P)^2^+0.0000P] where P=(Fo^2^+2Fc^2^)/3'
_refine_ls_weighting_scheme calc
_refine_ls_wR_factor_gt 0.2207
_refine_ls_wR_factor_ref 0.2344
_reflns_number_gt 7731
_reflns_number_total 9951
_reflns_threshold_expression >2sigma(I)
_cod_data_source_file ic049799wsi20040216_012135_23.cif
_cod_data_source_block sts02
_cod_depositor_comments
;
The following automatic conversions were performed:
'_symmetry_cell_setting' value 'Monoclinic' changed to 'monoclinic'
according to '/home/saulius/struct/CIF-dictionaries/cif_core.dic'
dictionary named 'cif_core.dic' version 2.4.1 from 2010-06-29.

Automatic conversion script
Id: cif_fix_enum 1527 2010-12-29 10:47:43Z saulius 
;
_cod_original_cell_volume 4367.2(15)
_cod_database_code 4311289

loop_
_symmetry_equiv_pos_as_xyz
'x, y, z'
'-x, y+1/2, -z+1/2'
'-x, -y, -z'
'x, -y-1/2, z-1/2'

loop_
_atom_site_label
_atom_site_type_symbol
_atom_site_fract_x
_atom_site_fract_y
_atom_site_fract_z
_atom_site_U_iso_or_equiv
_atom_site_adp_type
_atom_site_occupancy
_atom_site_symmetry_multiplicity
_atom_site_calc_flag
_atom_site_refinement_flags
_atom_site_disorder_assembly
_atom_site_disorder_group
Fe1 Fe 0.19393(4) 0.46363(3) 0.54458(4) 0.02307(19) Uani 1 1 d . . .
Fe2 Fe 0.13042(4) 0.63971(3) 0.55801(4) 0.02482(19) Uani 1 1 d . . .
Fe3 Fe -0.06252(4) 0.67350(3) 0.52594(4) 0.02213(18) Uani 1 1 d . . .
Cl1 Cl 0.31913(7) 0.45885(7) 0.65439(8) 0.0327(3) Uani 1 1 d . . .
Cl3 Cl -0.12560(7) 0.75421(6) 0.60874(8) 0.0300(3) Uani 1 1 d . . .
Cl2 Cl 0.18104(8) 0.75757(7) 0.51935(10) 0.0415(3) Uani 1 1 d . . .
N10 N 0.2622(2) 0.4475(2) 0.4423(3) 0.0261(8) Uani 1 1 d . . .
C11 C 0.3038(3) 0.5249(3) 0.4435(4) 0.0322(11) Uani 1 1 d . . .
H11A H 0.3255 0.5288 0.3925 0.039 Uiso 1 1 calc R . .
H11B H 0.3513 0.5290 0.4967 0.039 Uiso 1 1 calc R . .
C12 C 0.2435(3) 0.5922(3) 0.4413(3) 0.0307(10) Uani 1 1 d . . .
H12A H 0.2742 0.6427 0.4568 0.037 Uiso 1 1 calc R . .
H12B H 0.2047 0.5976 0.3821 0.037 Uiso 1 1 calc R . .
O13 O 0.1989(2) 0.57564(17) 0.5012(2) 0.0277(7) Uani 1 1 d . . .
C13 C 0.1985(3) 0.4323(3) 0.3577(3) 0.0269(9) Uani 1 1 d . . .
H13A H 0.2003 0.3755 0.3425 0.032 Uiso 1 1 calc R . .
H13B H 0.2121 0.4639 0.3117 0.032 Uiso 1 1 calc R . .
C14 C 0.1107(3) 0.4532(3) 0.3601(3) 0.0257(9) Uani 1 1 d . . .
H14A H 0.1017 0.5111 0.3524 0.031 Uiso 1 1 calc R . .
H14B H 0.0694 0.4259 0.3121 0.031 Uiso 1 1 calc R . .
O15 O 0.10058(18) 0.42937(17) 0.4412(2) 0.0236(6) Uani 1 1 d . . .
C20 C 0.3234(3) 0.3807(3) 0.4659(3) 0.0315(10) Uani 1 1 d . . .
H20A H 0.2930 0.3318 0.4718 0.038 Uiso 1 1 calc R . .
H20B H 0.3628 0.3923 0.5236 0.038 Uiso 1 1 calc R . .
C21 C 0.3732(3) 0.3644(3) 0.4025(4) 0.0326(10) Uani 1 1 d . . .
C22 C 0.4461(3) 0.4042(3) 0.4090(4) 0.0443(13) Uani 1 1 d . . .
H22A H 0.4633 0.4449 0.4513 0.053 Uiso 1 1 calc R . .
C23 C 0.4956(4) 0.3864(4) 0.3553(5) 0.0564(17) Uani 1 1 d . . .
H23A H 0.5456 0.4146 0.3604 0.068 Uiso 1 1 calc R . .
C24 C 0.4696(4) 0.3258(4) 0.2935(5) 0.0572(17) Uani 1 1 d . . .
H24A H 0.5017 0.3132 0.2555 0.069 Uiso 1 1 calc R . .
C25 C 0.3979(4) 0.2848(4) 0.2879(5) 0.0578(18) Uani 1 1 d . . .
H25A H 0.3812 0.2431 0.2467 0.069 Uiso 1 1 calc R . .
C26 C 0.3500(3) 0.3036(3) 0.3418(4) 0.0433(13) Uani 1 1 d . . .
H26A H 0.3005 0.2747 0.3373 0.052 Uiso 1 1 calc R . .
N30 N 0.2058(2) 0.6543(2) 0.7005(3) 0.0301(9) Uani 1 1 d . . .
C31 C 0.1981(3) 0.5797(3) 0.7461(3) 0.0318(10) Uani 1 1 d . . .
H31A H 0.1863 0.5926 0.8014 0.038 Uiso 1 1 calc R . .
H31B H 0.2516 0.5509 0.7602 0.038 Uiso 1 1 calc R . .
C32 C 0.1294(3) 0.5260(3) 0.6918(3) 0.0283(9) Uani 1 1 d . . .
H32A H 0.1389 0.4708 0.7133 0.034 Uiso 1 1 calc R . .
H32B H 0.0750 0.5436 0.6971 0.034 Uiso 1 1 calc R . .
O33 O 0.12895(19) 0.52914(17) 0.6034(2) 0.0249(6) Uani 1 1 d . . .
C33 C 0.1645(3) 0.7216(3) 0.7302(4) 0.0371(11) Uani 1 1 d . . .
H33A H 0.1768 0.7716 0.7041 0.045 Uiso 1 1 calc R . .
H33B H 0.1852 0.7265 0.7943 0.045 Uiso 1 1 calc R . .
C34 C 0.0718(3) 0.7067(3) 0.7026(3) 0.0310(10) Uani 1 1 d . . .
H34A H 0.0583 0.6645 0.7392 0.037 Uiso 1 1 calc R . .
H34B H 0.0421 0.7556 0.7103 0.037 Uiso 1 1 calc R . .
O35 O 0.04626(19) 0.68340(18) 0.6146(2) 0.0265(7) Uani 1 1 d . . .
C40 C 0.2957(3) 0.6741(3) 0.7095(4) 0.0383(12) Uani 1 1 d . . .
H40A H 0.3190 0.6320 0.6806 0.046 Uiso 1 1 calc R . .
H40B H 0.2975 0.7244 0.6783 0.046 Uiso 1 1 calc R . .
C41 C 0.3493(3) 0.6824(4) 0.8002(5) 0.0580(18) Uani 1 1 d . . .
C42 C 0.3952(4) 0.6180(5) 0.8465(5) 0.0646(19) Uani 1 1 d . . .
H42A H 0.3897 0.5675 0.8192 0.078 Uiso 1 1 calc R . .
C43 C 0.4476(6) 0.6252(8) 0.9295(6) 0.102(4) Uani 1 1 d . . .
H43A H 0.4777 0.5815 0.9603 0.123 Uiso 1 1 calc R . .
C44 C 0.4538(6) 0.7037(12) 0.9666(8) 0.149(7) Uani 1 1 d . . .
H44A H 0.4897 0.7116 1.0236 0.179 Uiso 1 1 calc R . .
C45 C 0.4121(7) 0.7641(12) 0.9253(11) 0.214(12) Uani 1 1 d . . .
H45A H 0.4181 0.8149 0.9519 0.257 Uiso 1 1 calc R . .
C46 C 0.3595(5) 0.7537(7) 0.8428(9) 0.141(6) Uani 1 1 d . . .
H46A H 0.3288 0.7980 0.8140 0.169 Uiso 1 1 calc R . .
N50 N -0.0685(2) 0.7718(2) 0.4283(2) 0.0254(8) Uani 1 1 d . . .
C51 C -0.0171(3) 0.7484(3) 0.3712(3) 0.0298(10) Uani 1 1 d . . .
H51A H 0.0351 0.7793 0.3872 0.036 Uiso 1 1 calc R . .
H51B H -0.0474 0.7609 0.3101 0.036 Uiso 1 1 calc R . .
C52 C 0.0033(3) 0.6596(3) 0.3795(3) 0.0294(10) Uani 1 1 d . . .
H52A H -0.0446 0.6288 0.3438 0.035 Uiso 1 1 calc R . .
H52B H 0.0515 0.6487 0.3577 0.035 Uiso 1 1 calc R . .
C53 C -0.1586(3) 0.7773(3) 0.3806(3) 0.0317(10) Uani 1 1 d . . .
H53A H -0.1665 0.8107 0.3281 0.038 Uiso 1 1 calc R . .
H53B H -0.1889 0.8022 0.4182 0.038 Uiso 1 1 calc R . .
O53 O 0.02163(19) 0.63576(17) 0.4678(2) 0.0259(7) Uani 1 1 d . . .
C54 C -0.1925(3) 0.6946(3) 0.3544(3) 0.0314(10) Uani 1 1 d . . .
H54A H -0.2540 0.6954 0.3372 0.038 Uiso 1 1 calc R . .
H54B H -0.1746 0.6756 0.3044 0.038 Uiso 1 1 calc R . .
O55 O -0.16182(19) 0.64356(17) 0.4265(2) 0.0259(6) Uani 1 1 d . . .
C60 C -0.0369(3) 0.8476(3) 0.4757(3) 0.0306(10) Uani 1 1 d . . .
H60A H 0.0204 0.8384 0.5130 0.037 Uiso 1 1 calc R . .
H60B H -0.0714 0.8600 0.5146 0.037 Uiso 1 1 calc R . .
C61 C -0.0365(3) 0.9197(3) 0.4192(3) 0.0340(11) Uani 1 1 d . . .
C62 C 0.0370(4) 0.9437(3) 0.4026(4) 0.0450(14) Uani 1 1 d . . .
H62A H 0.0852 0.9116 0.4216 0.054 Uiso 1 1 calc R . .
C63 C 0.0400(6) 1.0128(4) 0.3596(4) 0.061(2) Uani 1 1 d . . .
H63A H 0.0906 1.0291 0.3499 0.074 Uiso 1 1 calc R . .
C64 C -0.0301(7) 1.0590(4) 0.3300(4) 0.071(3) Uani 1 1 d . . .
H64A H -0.0280 1.1061 0.2984 0.085 Uiso 1 1 calc R . .
C65 C -0.1010(6) 1.0377(3) 0.3455(4) 0.065(2) Uani 1 1 d . . .
H65A H -0.1487 1.0704 0.3260 0.078 Uiso 1 1 calc R . .
C66 C -0.1053(4) 0.9675(3) 0.3902(4) 0.0450(14) Uani 1 1 d . . .
H66A H -0.1560 0.9526 0.4008 0.054 Uiso 1 1 calc R . .
Cl12 Cl 0.34199(17) 1.1520(2) 0.5400(2) 0.1107(10) Uani 1 1 d . . .
Cl11 Cl 0.3202(3) 1.09484(16) 0.3651(2) 0.1287(13) Uani 1 1 d . . .
Cl10 Cl 0.2638(3) 0.9986(3) 0.4829(2) 0.1462(15) Uani 1 1 d . . .
C100 C 0.2763(6) 1.0958(6) 0.4556(6) 0.095(3) Uani 1 1 d . . .
H10A H 0.2229 1.1209 0.4374 0.114 Uiso 1 1 d R . .
Cl22 Cl 0.3388(4) 0.9931(6) 0.7156(3) 0.245(4) Uani 1 1 d . . .
Cl21 Cl 0.4771(5) 0.9241(6) 0.6996(10) 0.383(8) Uani 1 1 d . . .
Cl20 Cl 0.3307(8) 0.8758(6) 0.6222(11) 0.451(9) Uani 1 1 d . . .
C200 C 0.3976(14) 0.9481(11) 0.683(2) 0.288(19) Uani 1 1 d . . .
H20C H 0.3973 0.9826 0.6351 0.346 Uiso 1 1 d R . .
O100 O 0.4728(4) 0.8863(5) 0.8291(5) 0.096(2) Uani 1 1 d . . .
H10B H 0.4617 0.8360 0.8408 0.116 Uiso 1 1 d R . .
H10C H 0.5103 0.9148 0.8692 0.116 Uiso 1 1 d R . .

loop_
_atom_site_aniso_label
_atom_site_aniso_U_11
_atom_site_aniso_U_22
_atom_site_aniso_U_33
_atom_site_aniso_U_23
_atom_site_aniso_U_13
_atom_site_aniso_U_12
Fe1 0.0237(3) 0.0237(3) 0.0238(4) -0.0011(2) 0.0099(3) -0.0002(2)
Fe2 0.0250(3) 0.0235(3) 0.0293(4) -0.0025(2) 0.0131(3) -0.0007(2)
Fe3 0.0239(3) 0.0230(3) 0.0214(3) -0.0002(2) 0.0096(3) 0.0004(2)
Cl1 0.0267(6) 0.0394(6) 0.0304(6) -0.0048(5) 0.0060(5) 0.0001(4)
Cl3 0.0330(6) 0.0302(5) 0.0308(6) -0.0028(4) 0.0156(5) 0.0036(4)
Cl2 0.0409(7) 0.0284(5) 0.0620(9) 0.0017(5) 0.0258(7) -0.0039(5)
N10 0.0242(18) 0.0291(18) 0.028(2) -0.0031(15) 0.0117(16) 0.0010(14)
C11 0.030(2) 0.032(2) 0.040(3) -0.006(2) 0.020(2) -0.0015(18)
C12 0.033(2) 0.029(2) 0.039(3) 0.0037(19) 0.025(2) -0.0014(18)
O13 0.0299(16) 0.0250(14) 0.0340(18) 0.0003(13) 0.0185(15) 0.0012(12)
C13 0.027(2) 0.035(2) 0.021(2) 0.0022(18) 0.0105(19) 0.0006(18)
C14 0.027(2) 0.031(2) 0.021(2) 0.0024(17) 0.0083(19) 0.0003(17)
O15 0.0237(15) 0.0268(14) 0.0225(16) 0.0023(12) 0.0101(13) -0.0008(12)
C20 0.033(2) 0.032(2) 0.032(3) 0.002(2) 0.013(2) 0.0068(19)
C21 0.026(2) 0.034(2) 0.040(3) 0.000(2) 0.014(2) 0.0056(18)
C22 0.033(3) 0.044(3) 0.058(4) -0.015(3) 0.017(3) 0.001(2)
C23 0.033(3) 0.069(4) 0.075(5) -0.011(4) 0.030(3) -0.004(3)
C24 0.040(3) 0.087(5) 0.052(4) -0.014(3) 0.026(3) 0.005(3)
C25 0.040(3) 0.079(4) 0.055(4) -0.033(3) 0.014(3) 0.002(3)
C26 0.031(3) 0.052(3) 0.048(3) -0.014(3) 0.015(3) -0.001(2)
N30 0.0226(19) 0.0298(18) 0.038(2) -0.0098(17) 0.0088(18) -0.0004(15)
C31 0.032(2) 0.035(2) 0.028(3) -0.0070(19) 0.009(2) 0.0016(19)
C32 0.031(2) 0.034(2) 0.023(2) -0.0015(18) 0.013(2) 0.0011(18)
O33 0.0262(16) 0.0267(14) 0.0238(16) -0.0017(12) 0.0106(14) -0.0009(12)
C33 0.035(3) 0.035(2) 0.042(3) -0.015(2) 0.011(2) 0.004(2)
C34 0.032(2) 0.034(2) 0.027(2) -0.0112(19) 0.009(2) 0.0022(19)
O35 0.0237(15) 0.0316(15) 0.0258(17) -0.0073(13) 0.0098(13) 0.0016(12)
C40 0.024(2) 0.040(3) 0.052(3) -0.006(2) 0.012(2) -0.0026(19)
C41 0.025(3) 0.079(4) 0.069(5) -0.037(4) 0.014(3) -0.004(3)
C42 0.040(3) 0.101(6) 0.048(4) 0.002(4) 0.004(3) -0.018(4)
C43 0.058(5) 0.182(11) 0.062(6) -0.013(7) 0.008(4) -0.034(6)
C44 0.047(5) 0.30(2) 0.083(7) -0.095(11) -0.002(5) -0.003(9)
C45 0.052(6) 0.33(2) 0.212(16) -0.226(17) -0.045(8) 0.064(10)
C46 0.041(4) 0.153(9) 0.190(12) -0.140(9) -0.029(6) 0.023(5)
N50 0.0294(19) 0.0255(17) 0.0226(19) 0.0016(14) 0.0094(16) 0.0015(14)
C51 0.043(3) 0.026(2) 0.026(2) 0.0014(18) 0.019(2) -0.0005(18)
C52 0.038(3) 0.028(2) 0.025(2) -0.0042(18) 0.014(2) -0.0004(18)
C53 0.039(3) 0.025(2) 0.030(3) 0.0035(18) 0.008(2) 0.0033(18)
O53 0.0280(16) 0.0279(15) 0.0252(17) -0.0009(12) 0.0130(14) 0.0009(12)
C54 0.036(2) 0.028(2) 0.026(2) 0.0016(19) 0.003(2) -0.0008(19)
O55 0.0281(16) 0.0261(14) 0.0220(16) 0.0004(12) 0.0046(13) -0.0033(12)
C60 0.040(3) 0.026(2) 0.028(2) -0.0018(18) 0.013(2) -0.0035(19)
C61 0.051(3) 0.025(2) 0.026(3) -0.0049(18) 0.013(2) -0.005(2)
C62 0.068(4) 0.034(2) 0.042(3) -0.015(2) 0.031(3) -0.014(2)
C63 0.113(6) 0.038(3) 0.047(4) -0.012(3) 0.046(4) -0.026(4)
C64 0.151(8) 0.031(3) 0.030(3) -0.003(2) 0.027(4) -0.034(4)
C65 0.117(7) 0.026(3) 0.039(4) -0.006(2) 0.001(4) 0.007(3)
C66 0.070(4) 0.028(2) 0.033(3) -0.004(2) 0.010(3) -0.003(2)
Cl12 0.0765(15) 0.148(2) 0.0950(19) -0.0400(17) 0.0047(14) 0.0205(15)
Cl11 0.228(4) 0.0761(14) 0.112(2) -0.0041(14) 0.096(3) 0.0190(19)
Cl10 0.144(3) 0.202(4) 0.116(3) -0.044(3) 0.075(3) -0.053(3)
C100 0.079(6) 0.120(8) 0.077(6) -0.030(6) 0.008(5) 0.050(6)
Cl22 0.147(4) 0.476(12) 0.119(3) -0.034(5) 0.051(3) -0.011(6)
Cl21 0.151(6) 0.281(9) 0.69(2) 0.122(12) 0.089(10) 0.062(6)
Cl20 0.402(15) 0.243(9) 0.68(3) 0.036(12) 0.122(15) -0.196(10)
C200 0.21(2) 0.145(14) 0.62(5) -0.17(2) 0.29(3) -0.072(14)
O100 0.062(4) 0.122(5) 0.095(5) 0.022(4) 0.007(3) -0.007(3)

loop_
_atom_type_symbol
_atom_type_description
_atom_type_scat_dispersion_real
_atom_type_scat_dispersion_imag
_atom_type_scat_source
C C 0.0033 0.0016 'International Tables Vol C Tables 4.2.6.8 and 6.1.1.4'
H H 0.0000 0.0000 'International Tables Vol C Tables 4.2.6.8 and 6.1.1.4'
N N 0.0061 0.0033 'International Tables Vol C Tables 4.2.6.8 and 6.1.1.4'
O O 0.0106 0.0060 'International Tables Vol C Tables 4.2.6.8 and 6.1.1.4'
Fe Fe 0.3463 0.8444 'International Tables Vol C Tables 4.2.6.8 and 6.1.1.4'
Cl Cl 0.1484 0.1585 'International Tables Vol C Tables 4.2.6.8 and 6.1.1.4'

loop_
_geom_angle_atom_site_label_1
_geom_angle_atom_site_label_2
_geom_angle_atom_site_label_3
_geom_angle
_geom_angle_site_symmetry_1
_geom_angle_site_symmetry_3
_geom_angle_publ_flag
O33 Fe1 O55 99.88(12) . 3_566 ?
O33 Fe1 O15 98.46(13) . . ?
O55 Fe1 O15 74.38(13) 3_566 . ?
O33 Fe1 O13 74.16(12) . . ?
O55 Fe1 O13 166.99(14) 3_566 . ?
O15 Fe1 O13 94.81(13) . . ?
O33 Fe1 N10 151.16(13) . . ?
O55 Fe1 N10 106.83(13) 3_566 . ?
O15 Fe1 N10 78.86(13) . . ?
O13 Fe1 N10 77.45(12) . . ?
O33 Fe1 Cl1 99.31(10) . . ?
O55 Fe1 Cl1 92.25(10) 3_566 . ?
O15 Fe1 Cl1 159.35(9) . . ?
O13 Fe1 Cl1 100.08(10) . . ?
N10 Fe1 Cl1 90.44(11) . . ?
O53 Fe2 O13 100.51(13) . . ?
O53 Fe2 O33 97.40(13) . . ?
O13 Fe2 O33 74.39(12) . . ?
O53 Fe2 O35 73.90(13) . . ?
O13 Fe2 O35 167.69(13) . . ?
O33 Fe2 O35 95.21(12) . . ?
O53 Fe2 N30 149.75(13) . . ?
O13 Fe2 N30 106.91(14) . . ?
O33 Fe2 N30 78.30(13) . . ?
O35 Fe2 N30 76.68(13) . . ?
O53 Fe2 Cl2 99.59(10) . . ?
O13 Fe2 Cl2 92.07(9) . . ?
O33 Fe2 Cl2 159.97(10) . . ?
O35 Fe2 Cl2 99.62(10) . . ?
N30 Fe2 Cl2 92.04(11) . . ?
O15 Fe3 O35 100.74(13) 3_566 . ?
O15 Fe3 O53 99.94(12) 3_566 . ?
O35 Fe3 O53 74.42(13) . . ?
O15 Fe3 O55 74.50(13) 3_566 . ?
O35 Fe3 O55 167.66(12) . . ?
O53 Fe3 O55 94.97(13) . . ?
O15 Fe3 N50 151.16(14) 3_566 . ?
O35 Fe3 N50 106.52(14) . . ?
O53 Fe3 N50 78.84(13) . . ?
O55 Fe3 N50 76.90(13) . . ?
O15 Fe3 Cl3 97.03(9) 3_566 . ?
O35 Fe3 Cl3 91.07(9) . . ?
O53 Fe3 Cl3 159.41(10) . . ?
O55 Fe3 Cl3 100.74(10) . . ?
N50 Fe3 Cl3 91.78(10) . . ?
C11 N10 C13 112.2(4) . . ?
C11 N10 C20 111.8(4) . . ?
C13 N10 C20 111.2(4) . . ?
C11 N10 Fe1 102.8(3) . . ?
C13 N10 Fe1 107.4(2) . . ?
C20 N10 Fe1 111.1(3) . . ?
N10 C11 C12 110.4(4) . . ?
O13 C12 C11 108.7(4) . . ?
C12 O13 Fe2 134.5(3) . . ?
C12 O13 Fe1 120.3(3) . . ?
Fe2 O13 Fe1 105.20(13) . . ?
N10 C13 C14 112.5(4) . . ?
O15 C14 C13 109.3(4) . . ?
C14 O15 Fe3 129.0(3) . 3_566 ?
C14 O15 Fe1 113.8(2) . . ?
Fe3 O15 Fe1 105.55(14) 3_566 . ?
N10 C20 C21 116.0(4) . . ?
C22 C21 C26 118.4(5) . . ?
C22 C21 C20 120.9(5) . . ?
C26 C21 C20 120.5(4) . . ?
C21 C22 C23 121.9(5) . . ?
C22 C23 C24 118.3(5) . . ?
C25 C24 C23 120.2(5) . . ?
C24 C25 C26 120.3(6) . . ?
C25 C26 C21 120.9(5) . . ?
C31 N30 C33 112.1(4) . . ?
C31 N30 C40 111.6(4) . . ?
C33 N30 C40 110.4(4) . . ?
C31 N30 Fe2 107.6(3) . . ?
C33 N30 Fe2 103.2(3) . . ?
C40 N30 Fe2 111.7(3) . . ?
N30 C31 C32 112.4(4) . . ?
O33 C32 C31 109.5(4) . . ?
C32 O33 Fe1 127.9(3) . . ?
C32 O33 Fe2 113.7(3) . . ?
Fe1 O33 Fe2 106.19(14) . . ?
N30 C33 C34 108.5(4) . . ?
O35 C34 C33 109.2(4) . . ?
C34 O35 Fe3 134.2(3) . . ?
C34 O35 Fe2 120.1(3) . . ?
Fe3 O35 Fe2 105.50(14) . . ?
C41 C40 N30 115.0(5) . . ?
C46 C41 C42 116.2(8) . . ?
C46 C41 C40 121.8(8) . . ?
C42 C41 C40 122.0(6) . . ?
C43 C42 C41 122.8(9) . . ?
C42 C43 C44 115.6(12) . . ?
C45 C44 C43 122.8(10) . . ?
C44 C45 C46 119.4(12) . . ?
C41 C46 C45 123.1(13) . . ?
C51 N50 C53 112.7(4) . . ?
C51 N50 C60 110.8(3) . . ?
C53 N50 C60 111.4(3) . . ?
C51 N50 Fe3 108.5(3) . . ?
C53 N50 Fe3 103.7(3) . . ?
C60 N50 Fe3 109.4(3) . . ?
N50 C51 C52 111.2(3) . . ?
O53 C52 C51 109.9(4) . . ?
N50 C53 C54 109.2(4) . . ?
C52 O53 Fe2 127.6(3) . . ?
C52 O53 Fe3 113.3(3) . . ?
Fe2 O53 Fe3 106.03(15) . . ?
O55 C54 C53 108.2(4) . . ?
C54 O55 Fe1 133.4(3) . 3_566 ?
C54 O55 Fe3 121.3(3) . . ?
Fe1 O55 Fe3 105.23(14) 3_566 . ?
N50 C60 C61 116.0(4) . . ?
C66 C61 C62 118.1(5) . . ?
C66 C61 C60 121.4(5) . . ?
C62 C61 C60 120.2(5) . . ?
C63 C62 C61 120.6(7) . . ?
C62 C63 C64 120.3(7) . . ?
C65 C64 C63 120.3(6) . . ?
C64 C65 C66 120.4(7) . . ?
C61 C66 C65 120.3(7) . . ?
Cl10 C100 Cl12 114.3(6) . . ?
Cl10 C100 Cl11 107.6(4) . . ?
Cl12 C100 Cl11 108.3(6) . . ?
C200 Cl22 Cl20 44.5(9) . . ?
C200 Cl20 Cl22 35.8(6) . . ?
Cl21 C200 Cl22 145(3) . . ?
Cl21 C200 Cl20 110.1(12) . . ?
Cl22 C200 Cl20 99.7(12) . . ?

loop_
_geom_bond_atom_site_label_1
_geom_bond_atom_site_label_2
_geom_bond_distance
_geom_bond_site_symmetry_2
_geom_bond_publ_flag
Fe1 O33 1.977(3) . ?
Fe1 O55 1.981(3) 3_566 ?
Fe1 O15 2.013(3) . ?
Fe1 O13 2.024(3) . ?
Fe1 N10 2.278(4) . ?
Fe1 Cl1 2.3263(16) . ?
Fe2 O53 1.981(3) . ?
Fe2 O13 1.985(3) . ?
Fe2 O33 2.005(3) . ?
Fe2 O35 2.031(3) . ?
Fe2 N30 2.287(4) . ?
Fe2 Cl2 2.3170(13) . ?
Fe3 O15 1.974(3) 3_566 ?
Fe3 O35 1.976(3) . ?
Fe3 O53 2.012(3) . ?
Fe3 O55 2.014(3) . ?
Fe3 N50 2.264(4) . ?
Fe3 Cl3 2.3597(12) . ?
N10 C11 1.478(6) . ?
N10 C13 1.490(6) . ?
N10 C20 1.500(6) . ?
C11 C12 1.517(6) . ?
C12 O13 1.409(5) . ?
C13 C14 1.531(6) . ?
C14 O15 1.420(5) . ?
O15 Fe3 1.974(3) 3_566 ?
C20 C21 1.520(6) . ?
C21 C22 1.376(7) . ?
C21 C26 1.391(7) . ?
C22 C23 1.394(8) . ?
C23 C24 1.405(10) . ?
C24 C25 1.371(9) . ?
C25 C26 1.380(8) . ?
N30 C31 1.480(6) . ?
N30 C33 1.481(6) . ?
N30 C40 1.515(6) . ?
C31 C32 1.528(7) . ?
C32 O33 1.418(5) . ?
C33 C34 1.516(7) . ?
C34 O35 1.409(6) . ?
C40 C41 1.483(9) . ?
C41 C46 1.369(10) . ?
C41 C42 1.414(11) . ?
C42 C43 1.374(12) . ?
C43 C44 1.44(2) . ?
C44 C45 1.30(2) . ?
C45 C46 1.376(17) . ?
N50 C51 1.484(5) . ?
N50 C53 1.492(6) . ?
N50 C60 1.505(6) . ?
C51 C52 1.535(6) . ?
C52 O53 1.421(6) . ?
C53 C54 1.520(6) . ?
C54 O55 1.415(6) . ?
O55 Fe1 1.981(3) 3_566 ?
C60 C61 1.519(6) . ?
C61 C66 1.378(8) . ?
C61 C62 1.398(8) . ?
C62 C63 1.363(8) . ?
C63 C64 1.379(12) . ?
C64 C65 1.338(12) . ?
C65 C66 1.398(8) . ?
Cl12 C100 1.758(10) . ?
Cl11 C100 1.811(10) . ?
Cl10 C100 1.725(12) . ?
Cl22 C200 1.462(14) . ?
Cl22 Cl20 2.464(15) . ?
Cl21 C200 1.35(2) . ?
Cl20 C200 1.75(2) . ?
